data_7710284
loop_
_publ_author_name
'Song, Xiao-Jiao'
'Jing, Yu'
'Feng, Xin'
'Hu, Zhao-Bo'
'Kong, Ming'
'Xue, Xiao-Ming'
'Zhang, Yi-Quan'
'Song, You'

_publ_section_title
;
 Single-molecule magnet behaviour in a centrosymmetric dinuclear
 dysprosium(III) complex: sequential differentiation of triple relaxation
 pathways.
;
_journal_issue 24
_journal_name_full 'Dalton transactions (Cambridge, England : 2003)'
_journal_page_first 9233
_journal_page_last 9240
_journal_paper_doi 10.1039/d2dt00684g
_journal_volume 51
_journal_year 2022
_chemical_formula_sum 'C52 H56 Cl2 Dy2 N6 O8'
_chemical_formula_weight 1288.92
_space_group_crystal_system monoclinic
_space_group_IT_number 14
_space_group_name_Hall '-P 2ybc'
_space_group_name_H-M_alt 'P 1 21/c 1'
_atom_sites_solution_hydrogens mixed
_audit_creation_method SHELXL-2017/1
_audit_update_record
;
2021-10-23 deposited with the CCDC.	2022-05-16 downloaded from the CCDC.
;
_cell_angle_alpha 90
_cell_angle_beta 103.491(4)
_cell_angle_gamma 90
_cell_formula_units_Z 2
_cell_length_a 13.122(4)
_cell_length_b 10.371(3)
_cell_length_c 19.538(6)
_cell_measurement_reflns_used 9948
_cell_measurement_temperature 296(2)
_cell_measurement_theta_max 27.49
_cell_measurement_theta_min 2.24
_cell_volume 2585.5(13)
_computing_structure_refinement 'SHELXL-2017/1 (Sheldrick, 2017)'
_computing_structure_solution 'SHELXT 2014/4 (Sheldrick, 2014)'
_diffrn_ambient_temperature 296(2)
_diffrn_measured_fraction_theta_full 0.994
_diffrn_measured_fraction_theta_max 0.990
_diffrn_measurement_device_type 'Bruker APEX-II CCD'
_diffrn_measurement_method '\f and \w scans'
_diffrn_radiation_type MoK\a
_diffrn_radiation_wavelength 0.71073
_diffrn_reflns_av_R_equivalents 0.0671
_diffrn_reflns_av_unetI/netI 0.0650
_diffrn_reflns_Laue_measured_fraction_full 0.994
_diffrn_reflns_Laue_measured_fraction_max 0.990
_diffrn_reflns_limit_h_max 17
_diffrn_reflns_limit_h_min -17
_diffrn_reflns_limit_k_max 13
_diffrn_reflns_limit_k_min -10
_diffrn_reflns_limit_l_max 25
_diffrn_reflns_limit_l_min -25
_diffrn_reflns_number 21796
_diffrn_reflns_point_group_measured_fraction_full 0.994
_diffrn_reflns_point_group_measured_fraction_max 0.990
_diffrn_reflns_theta_full 25.242
_diffrn_reflns_theta_max 27.594
_diffrn_reflns_theta_min 2.144
_exptl_absorpt_coefficient_mu 3.030
_exptl_crystal_density_diffrn 1.656
_exptl_crystal_description block
_exptl_crystal_F_000 1280
_refine_diff_density_max 1.286
_refine_diff_density_min -1.801
_refine_diff_density_rms 0.220
_refine_ls_extinction_method none
_refine_ls_goodness_of_fit_ref 1.028
_refine_ls_hydrogen_treatment mixed
_refine_ls_matrix_type full
_refine_ls_number_parameters 343
_refine_ls_number_reflns 5934
_refine_ls_number_restraints 63
_refine_ls_restrained_S_all 1.026
_refine_ls_R_factor_all 0.0499
_refine_ls_R_factor_gt 0.0437
_refine_ls_shift/su_max 0.001
_refine_ls_shift/su_mean 0.000
_refine_ls_structure_factor_coef Fsqd
_refine_ls_weighting_details 'w=1/[\s^2^(Fo^2^)+(0.0869P)^2^] where P=(Fo^2^+2Fc^2^)/3'
_refine_ls_weighting_scheme calc
_refine_ls_wR_factor_gt 0.1228
_refine_ls_wR_factor_ref 0.1301
_reflns_Friedel_coverage 0.000
_reflns_number_gt 5146
_reflns_number_total 5934
_reflns_threshold_expression 'I > 2\s(I)'
_cod_data_source_file d2dt00684g2.cif
_cod_data_source_block mo_20180526lmm1_0m_a
_cod_depositor_comments 'Adding full bibliography for 7710284.cif.'
_cod_original_sg_symbol_H-M 'P 21/c'
_cod_database_code 7710284
_shelx_shelxl_version_number 2017/1
_shelx_space_group_comment
;
The symmetry employed for this shelxl refinement is uniquely defined
by the following loop, which should always be used as a source of
symmetry information in preference to the above space-group names.
They are only intended as comments.
;

loop_
_space_group_symop_operation_xyz
'x, y, z'
'-x, y+1/2, -z+1/2'
'-x, -y, -z'
'x, -y-1/2, z-1/2'

loop_
_atom_site_label
_atom_site_type_symbol
_atom_site_fract_x
_atom_site_fract_y
_atom_site_fract_z
_atom_site_U_iso_or_equiv
_atom_site_adp_type
_atom_site_occupancy
_atom_site_site_symmetry_order
_atom_site_calc_flag
_atom_site_refinement_flags_posn
_atom_site_refinement_flags_adp
_atom_site_refinement_flags_occupancy
_atom_site_disorder_assembly
_atom_site_disorder_group
Dy1 Dy 0.35118(2) 0.31345(2) 0.29073(2) 0.01944(10) Uani 1 1 d D . . . .
Cl1 Cl 0.46283(8) 0.37745(10) 0.19706(5) 0.0281(2) Uani 1 1 d . . . . .
O2 O 0.4939(2) 0.2250(3) 0.36047(15) 0.0263(6) Uani 1 1 d . . . . .
O4 O 0.2878(3) 0.2761(3) 0.38583(16) 0.0324(7) Uani 1 1 d . . . . .
H4 H 0.339448 0.224843 0.413576 0.039 Uiso 1 1 calc R U . . .
O1 O 0.1924(3) 0.2761(3) 0.22818(18) 0.0322(7) Uani 1 1 d . . . . .
N1 N 0.2667(3) 0.5264(4) 0.25633(19) 0.0293(8) Uani 1 1 d . . . . .
N3 N 0.4088(3) 0.1406(4) 0.48860(16) 0.0241(7) Uani 1 1 d . . . . .
N2 N 0.4414(3) 0.4910(3) 0.36854(17) 0.0261(7) Uani 1 1 d . . . . .
C15 C 0.6704(4) 0.1730(5) 0.4080(3) 0.0312(10) Uani 1 1 d . . . . .
H15 H 0.660995 0.092337 0.386599 0.037 Uiso 1 1 calc R U . . .
O3 O 0.3566(3) 0.0903(3) 0.25967(19) 0.0398(6) Uani 1 1 d D U . . .
H3A H 0.399(8) 0.041(3) 0.288(4) 0.060 Uiso 0.461(7) 1 d D U P A 1
H3B H 0.4114(13) 0.0415(19) 0.266(4) 0.060 Uiso 0.539(7) 1 d D U P A 2
C2 C 0.0103(4) 0.2537(6) 0.1775(3) 0.0406(12) Uani 1 1 d . . . . .
H2 H 0.013489 0.165056 0.184973 0.049 Uiso 1 1 calc R U . . .
C16 C 0.5863(3) 0.2602(5) 0.3972(2) 0.0255(9) Uani 1 1 d . . . . .
C19 C 0.2199(3) 0.2860(4) 0.4234(2) 0.0231(8) Uani 1 1 d . . . . .
C24 C 0.2397(4) 0.2280(5) 0.4917(2) 0.0271(9) Uani 1 1 d . . . . .
C8 C 0.3371(4) 0.6347(5) 0.2828(3) 0.0363(11) Uani 1 1 d . . . . .
H8A H 0.298442 0.715262 0.275842 0.044 Uiso 1 1 calc R U . . .
H8B H 0.392551 0.639372 0.257608 0.044 Uiso 1 1 calc R U . . .
C23 C 0.1659(4) 0.2421(6) 0.5334(2) 0.0418(12) Uani 1 1 d . . . . .
H23 H 0.179456 0.205282 0.577970 0.050 Uiso 1 1 calc R U . . .
C11 C 0.6041(4) 0.3852(5) 0.4270(2) 0.0319(10) Uani 1 1 d . . . . .
C10 C 0.5302(4) 0.4892(5) 0.4134(2) 0.0354(10) Uani 1 1 d . . . . .
H10 H 0.548583 0.563625 0.440020 0.042 Uiso 1 1 calc R U . . .
C26 C 0.5015(3) 0.0634(4) 0.51984(19) 0.0254(9) Uani 1 1 d . . . . .
H26A H 0.503122 0.046314 0.568899 0.030 Uiso 1 1 calc R U . . .
H26B H 0.564340 0.110889 0.517710 0.030 Uiso 1 1 calc R U . . .
C25 C 0.3329(4) 0.1585(4) 0.5198(2) 0.0262(9) Uani 1 1 d . . . . .
H25 H 0.340368 0.122814 0.564393 0.031 Uiso 1 1 calc R U . . .
C1 C 0.1017(4) 0.3298(5) 0.2007(3) 0.0301(11) Uani 1 1 d . . . . .
C9 C 0.3828(4) 0.6130(5) 0.3596(3) 0.0358(10) Uani 1 1 d . . . . .
H9A H 0.429187 0.683687 0.378713 0.043 Uiso 1 1 calc R U . . .
H9B H 0.327198 0.609323 0.384724 0.043 Uiso 1 1 calc R U . . .
C7 C 0.1761(4) 0.5541(5) 0.2197(2) 0.0380(11) Uani 1 1 d . . . . .
H7 H 0.162081 0.640887 0.209890 0.046 Uiso 1 1 calc R U . . .
C12 C 0.7046(4) 0.4139(6) 0.4699(3) 0.0428(12) Uani 1 1 d . . . . .
H12 H 0.716565 0.494937 0.490581 0.051 Uiso 1 1 calc R U . . .
C20 C 0.1251(4) 0.3537(5) 0.4003(2) 0.0319(10) Uani 1 1 d . . . . .
H20 H 0.109357 0.391055 0.355782 0.038 Uiso 1 1 calc R U . . .
C22 C 0.0755(5) 0.3085(6) 0.5094(3) 0.0533(18) Uani 1 1 d . . . . .
H22 H 0.026802 0.316587 0.536898 0.064 Uiso 1 1 calc R U . . .
C13 C 0.7844(5) 0.3261(6) 0.4817(3) 0.0491(16) Uani 1 1 d . . . . .
H13 H 0.849381 0.346387 0.510584 0.059 Uiso 1 1 calc R U . . .
C21 C 0.0567(4) 0.3650(6) 0.4421(3) 0.0453(13) Uani 1 1 d . . . . .
H21 H -0.004722 0.411625 0.425928 0.054 Uiso 1 1 calc R U . . .
C6 C 0.0922(4) 0.4640(5) 0.1915(2) 0.0380(11) Uani 1 1 d . . . . .
C5 C -0.0058(5) 0.5164(7) 0.1554(4) 0.0650(19) Uani 1 1 d . . . . .
H5 H -0.011865 0.605057 0.148291 0.078 Uiso 1 1 calc R U . . .
C14 C 0.7665(4) 0.2053(6) 0.4498(3) 0.0430(13) Uani 1 1 d . . . . .
H14 H 0.820743 0.145421 0.456843 0.052 Uiso 1 1 calc R U . . .
C0AA C -0.0900(5) 0.4410(8) 0.1312(4) 0.074(2) Uani 1 1 d . . . . .
H0AA H -0.152483 0.476840 0.106004 0.089 Uiso 1 1 calc R U . . .
C3 C -0.0829(5) 0.3097(7) 0.1443(4) 0.0559(19) Uani 1 1 d . . . . .
H3 H -0.142328 0.258540 0.130205 0.067 Uiso 1 1 calc R U . . .
C18 C 0.2030(8) -0.0415(11) 0.2269(6) 0.0400(6) Uani 0.461(7) 1 d D U P A 1
H18A H 0.143238 0.013858 0.212242 0.060 Uiso 0.461(7) 1 calc R U P A 1
H18B H 0.220554 -0.048285 0.277273 0.060 Uiso 0.461(7) 1 calc R U P A 1
H18C H 0.186829 -0.125509 0.206624 0.060 Uiso 0.461(7) 1 calc R U P A 1
C17A C 0.2962(8) 0.0151(10) 0.2021(5) 0.0398(6) Uani 0.461(7) 1 d D U P A 1
H17A H 0.338837 -0.053492 0.189743 0.048 Uiso 0.461(7) 1 calc R U P A 1
H17B H 0.271665 0.069252 0.161109 0.048 Uiso 0.461(7) 1 calc R U P A 1
C17B C 0.2632(7) 0.0049(9) 0.2670(5) 0.0398(6) Uani 0.539(7) 1 d D U P A 2
H17C H 0.287423 -0.068435 0.297184 0.048 Uiso 0.539(7) 1 calc R U P A 2
H17D H 0.214141 0.053936 0.286859 0.048 Uiso 0.539(7) 1 calc R U P A 2
C18A C 0.2112(8) -0.0400(9) 0.1924(5) 0.0398(6) Uani 0.539(7) 1 d D U P A 2
H18D H 0.212757 0.028732 0.159746 0.060 Uiso 0.539(7) 1 calc R U P A 2
H18E H 0.139842 -0.063752 0.190279 0.060 Uiso 0.539(7) 1 calc R U P A 2
H18F H 0.248447 -0.113086 0.180435 0.060 Uiso 0.539(7) 1 calc R U P A 2

loop_
_atom_site_aniso_label
_atom_site_aniso_U_11
_atom_site_aniso_U_22
_atom_site_aniso_U_33
_atom_site_aniso_U_23
_atom_site_aniso_U_13
_atom_site_aniso_U_12
Dy1 0.02297(15) 0.01419(15) 0.01922(14) 0.00221(6) 0.00102(9) 0.00154(6)
Cl1 0.0327(6) 0.0272(6) 0.0253(5) 0.0015(4) 0.0085(4) -0.0016(4)
O2 0.0202(15) 0.0221(16) 0.0320(15) 0.0003(12) -0.0032(12) 0.0037(13)
O4 0.0337(18) 0.0376(18) 0.0269(15) 0.0112(14) 0.0094(13) 0.0120(16)
O1 0.0239(17) 0.0241(17) 0.0437(19) 0.0031(15) -0.0019(14) 0.0028(15)
N1 0.035(2) 0.0205(19) 0.0319(19) 0.0026(14) 0.0070(15) 0.0056(16)
N3 0.0277(19) 0.0240(19) 0.0197(15) 0.0015(13) 0.0035(13) 0.0074(16)
N2 0.031(2) 0.0185(18) 0.0284(17) -0.0037(14) 0.0070(14) -0.0009(15)
C15 0.027(2) 0.035(3) 0.032(2) 0.0069(18) 0.0072(19) 0.0060(19)
O3 0.0377(14) 0.0228(12) 0.0521(15) -0.0081(12) -0.0029(12) 0.0015(11)
C2 0.034(3) 0.044(3) 0.042(3) -0.006(2) 0.005(2) 0.001(2)
C16 0.026(2) 0.031(2) 0.0177(17) 0.0052(16) 0.0001(15) -0.0019(19)
C19 0.023(2) 0.019(2) 0.027(2) -0.0030(16) 0.0056(16) -0.0005(17)
C24 0.029(2) 0.025(2) 0.027(2) 0.0012(17) 0.0057(16) 0.0035(19)
C8 0.042(3) 0.017(3) 0.049(3) 0.0053(19) 0.009(2) 0.007(2)
C23 0.040(3) 0.059(4) 0.029(2) 0.006(2) 0.013(2) 0.010(3)
C11 0.033(2) 0.035(3) 0.025(2) -0.0042(18) 0.0002(17) -0.003(2)
C10 0.040(3) 0.027(2) 0.037(2) -0.0099(19) 0.0058(19) -0.004(2)
C26 0.027(2) 0.026(2) 0.0211(18) 0.0038(16) 0.0028(15) 0.0096(18)
C25 0.033(2) 0.025(2) 0.0210(19) 0.0022(16) 0.0073(16) 0.0016(19)
C1 0.028(3) 0.038(3) 0.024(2) -0.0005(17) 0.0032(17) 0.006(2)
C9 0.039(3) 0.022(2) 0.046(3) -0.0112(19) 0.010(2) 0.001(2)
C7 0.050(3) 0.023(3) 0.039(2) 0.0115(19) 0.006(2) 0.014(2)
C12 0.034(3) 0.046(3) 0.042(3) -0.012(2) -0.004(2) -0.008(2)
C20 0.032(2) 0.029(2) 0.030(2) 0.0023(19) -0.0019(18) 0.005(2)
C22 0.036(3) 0.084(5) 0.044(3) 0.008(3) 0.016(3) 0.019(3)
C13 0.029(3) 0.071(5) 0.040(3) -0.005(3) -0.007(2) -0.007(3)
C21 0.030(3) 0.062(4) 0.042(3) -0.004(3) 0.005(2) 0.015(3)
C6 0.036(3) 0.038(3) 0.035(2) 0.005(2) -0.0018(19) 0.012(2)
C5 0.052(4) 0.060(4) 0.074(4) 0.013(3) -0.003(3) 0.031(3)
C14 0.030(3) 0.053(4) 0.047(3) 0.013(2) 0.009(2) 0.009(2)
C0AA 0.038(3) 0.082(6) 0.084(5) 0.005(4) -0.020(3) 0.018(4)
C3 0.027(3) 0.078(6) 0.052(4) -0.011(3) -0.012(3) 0.003(3)
C18 0.0379(14) 0.0230(13) 0.0523(15) -0.0080(12) -0.0030(12) 0.0015(11)
C17A 0.0378(14) 0.0229(13) 0.0522(15) -0.0081(12) -0.0029(12) 0.0015(11)
C17B 0.0378(14) 0.0229(13) 0.0522(15) -0.0081(12) -0.0029(12) 0.0015(11)
C18A 0.0378(14) 0.0229(13) 0.0521(15) -0.0081(12) -0.0029(12) 0.0015(11)

loop_
_atom_type_symbol
_atom_type_description
_atom_type_scat_dispersion_real
_atom_type_scat_dispersion_imag
_atom_type_scat_source
C C 0.0033 0.0016 'International Tables Vol C Tables 4.2.6.8 and 6.1.1.4'
H H 0.0000 0.0000 'International Tables Vol C Tables 4.2.6.8 and 6.1.1.4'
Cl Cl 0.1484 0.1585 'International Tables Vol C Tables 4.2.6.8 and 6.1.1.4'
Dy Dy -0.1892 4.4098 'International Tables Vol C Tables 4.2.6.8 and 6.1.1.4'
N N 0.0061 0.0033 'International Tables Vol C Tables 4.2.6.8 and 6.1.1.4'
O O 0.0106 0.0060 'International Tables Vol C Tables 4.2.6.8 and 6.1.1.4'

loop_
_geom_angle_atom_site_label_1
_geom_angle_atom_site_label_2
_geom_angle_atom_site_label_3
_geom_angle
_geom_angle_site_symmetry_1
_geom_angle_site_symmetry_3
_geom_angle_publ_flag
O1 Dy1 O2 144.96(12) . . ?
O1 Dy1 O4 86.74(13) . . ?
O2 Dy1 O4 81.03(12) . . ?
O1 Dy1 O3 76.61(13) . . ?
O2 Dy1 O3 71.87(12) . . ?
O4 Dy1 O3 94.69(13) . . ?
O1 Dy1 N1 72.61(13) . . ?
O2 Dy1 N1 141.55(12) . . ?
O4 Dy1 N1 98.57(12) . . ?
O3 Dy1 N1 145.56(12) . . ?
O1 Dy1 N2 136.29(13) . . ?
O2 Dy1 N2 73.83(12) . . ?
O4 Dy1 N2 80.67(12) . . ?
O3 Dy1 N2 145.69(12) . . ?
N1 Dy1 N2 68.25(12) . . ?
O1 Dy1 Cl1 105.26(10) . . ?
O2 Dy1 Cl1 90.24(9) . . ?
O4 Dy1 Cl1 167.72(9) . . ?
O3 Dy1 Cl1 90.74(10) . . ?
N1 Dy1 Cl1 82.88(9) . . ?
N2 Dy1 Cl1 88.63(8) . . ?
C16 O2 Dy1 139.1(3) . . ?
C19 O4 Dy1 154.5(3) . . ?
C1 O1 Dy1 143.9(4) . . ?
C7 N1 C8 117.1(4) . . ?
C7 N1 Dy1 130.6(4) . . ?
C8 N1 Dy1 112.3(3) . . ?
C25 N3 C26 122.4(3) . . ?
C10 N2 C9 117.3(4) . . ?
C10 N2 Dy1 129.0(3) . . ?
C9 N2 Dy1 113.6(3) . . ?
C14 C15 C16 120.8(5) . . ?
C17A O3 Dy1 132.5(5) . . ?
C17B O3 Dy1 117.3(4) . . ?
C3 C2 C1 120.6(6) . . ?
O2 C16 C15 119.9(4) . . ?
O2 C16 C11 121.5(4) . . ?
C15 C16 C11 118.6(4) . . ?
O4 C19 C20 122.3(4) . . ?
O4 C19 C24 120.0(4) . . ?
C20 C19 C24 117.7(4) . . ?
C23 C24 C25 118.4(4) . . ?
C23 C24 C19 119.6(4) . . ?
C25 C24 C19 121.9(4) . . ?
N1 C8 C9 108.0(4) . . ?
C22 C23 C24 121.0(5) . . ?
C16 C11 C12 118.4(4) . . ?
C16 C11 C10 124.9(4) . . ?
C12 C11 C10 116.6(4) . . ?
N2 C10 C11 127.1(4) . . ?
N3 C26 C26 109.9(4) . 3_656 ?
N3 C25 C24 125.4(4) . . ?
O1 C1 C6 121.3(5) . . ?
O1 C1 C2 120.9(5) . . ?
C6 C1 C2 117.8(5) . . ?
N2 C9 C8 108.9(4) . . ?
N1 C7 C6 126.7(5) . . ?
C13 C12 C11 122.0(5) . . ?
C21 C20 C19 120.7(4) . . ?
C23 C22 C21 118.8(5) . . ?
C12 C13 C14 118.7(5) . . ?
C20 C21 C22 122.2(5) . . ?
C1 C6 C5 119.0(6) . . ?
C1 C6 C7 123.5(5) . . ?
C5 C6 C7 117.4(5) . . ?
C0AA C5 C6 121.6(7) . . ?
C15 C14 C13 121.4(5) . . ?
C5 C0AA C3 119.5(6) . . ?
C2 C3 C0AA 121.2(6) . . ?
O3 C17A C18 107.1(8) . . ?
C18A C17B O3 105.9(7) . . ?

loop_
_geom_bond_atom_site_label_1
_geom_bond_atom_site_label_2
_geom_bond_distance
_geom_bond_site_symmetry_2
_geom_bond_publ_flag
Dy1 O1 2.190(4) . ?
Dy1 O2 2.239(3) . ?
Dy1 O4 2.240(3) . ?
Dy1 O3 2.398(3) . ?
Dy1 N1 2.492(4) . ?
Dy1 N2 2.503(4) . ?
Dy1 Cl1 2.6809(11) . ?
O2 C16 1.309(5) . ?
O4 C19 1.284(5) . ?
O1 C1 1.310(7) . ?
N1 C7 1.269(7) . ?
N1 C8 1.469(7) . ?
N3 C25 1.296(6) . ?
N3 C26 1.465(5) . ?
N2 C10 1.285(6) . ?
N2 C9 1.470(6) . ?
C15 C14 1.374(8) . ?
C15 C16 1.404(7) . ?
O3 C17A 1.444(9) . ?
O3 C17B 1.546(10) . ?
C2 C3 1.373(8) . ?
C2 C1 1.419(8) . ?
C16 C11 1.419(7) . ?
C19 C20 1.408(6) . ?
C19 C24 1.430(6) . ?
C24 C23 1.410(6) . ?
C24 C25 1.416(6) . ?
C8 C9 1.498(7) . ?
C23 C22 1.358(8) . ?
C11 C12 1.420(6) . ?
C11 C10 1.433(7) . ?
C26 C26 1.523(8) 3_656 ?
C1 C6 1.406(7) . ?
C7 C6 1.451(8) . ?
C12 C13 1.366(8) . ?
C20 C21 1.353(7) . ?
C22 C21 1.406(8) . ?
C13 C14 1.395(8) . ?
C6 C5 1.422(7) . ?
C5 C0AA 1.346(10) . ?
C0AA C3 1.384(10) . ?
C18 C17A 1.533(13) . ?
C17B C18A 1.529(11) . ?
